data_4318852
loop_
_publ_author_name
'Shiho Hatemata'
'Hiroyasu Sugiyama'
'Saori Sasaki'
'Kazuko Matsumoto'

_publ_section_title
;
 Elimination of HX (X = Cl, Br) from Haloalkenes on the Ru2Q2 (Q = S, Se)
 Core Complex
;
_journal_name_full 'Inorganic Chemistry'
_journal_page_first 6006
_journal_page_last 6012
_journal_paper_doi 10.1021/ic020499t
_journal_volume 41
_journal_year 2002
_chemical_formula_sum 'C32 H60 F12 N6 O24 P4 Ru2 S4 Se2'
_chemical_formula_weight 1753.04
_chemical_name_systematic
;
  ?
;
_space_group_IT_number 2
_symmetry_cell_setting triclinic
_symmetry_space_group_name_Hall '-P 1'
_symmetry_space_group_name_H-M 'P -1'
_atom_sites_solution_hydrogens geom
_atom_sites_solution_primary direct
_atom_sites_solution_secondary difmap
_audit_creation_method SHELXL-97
_cell_angle_alpha 80.704(7)
_cell_angle_beta 89.852(6)
_cell_angle_gamma 85.828(6)
_cell_formula_units_Z 2
_cell_length_a 12.210(4)
_cell_length_b 14.448(5)
_cell_length_c 18.758(6)
_cell_measurement_temperature 124(2)
_cell_volume 3256.8(19)
_computing_structure_refinement 'SHELXL-97 (Sheldrick, 1997)'
_computing_structure_solution 'SHELXS-97 (Sheldrick, 1990)'
_diffrn_ambient_temperature 124(2)
_diffrn_measured_fraction_theta_full 0.861
_diffrn_measured_fraction_theta_max 0.861
_diffrn_radiation_monochromator graphite
_diffrn_radiation_source 'fine-focus sealed tube'
_diffrn_radiation_type MoK\a
_diffrn_radiation_wavelength 0.71073
_diffrn_reflns_av_R_equivalents 0.1068
_diffrn_reflns_av_sigmaI/netI 0.1642
_diffrn_reflns_limit_h_max 16
_diffrn_reflns_limit_h_min -16
_diffrn_reflns_limit_k_max 10
_diffrn_reflns_limit_k_min -19
_diffrn_reflns_limit_l_max 24
_diffrn_reflns_limit_l_min -24
_diffrn_reflns_number 22119
_diffrn_reflns_theta_full 29.34
_diffrn_reflns_theta_max 29.34
_diffrn_reflns_theta_min 1.10
_exptl_absorpt_coefficient_mu 1.915
_exptl_crystal_density_diffrn 1.788
_exptl_crystal_density_method 'not measured'
_exptl_crystal_F_000 1748
_refine_diff_density_max 4.028
_refine_diff_density_min -2.997
_refine_diff_density_rms 0.257
_refine_ls_extinction_method none
_refine_ls_goodness_of_fit_ref 0.979
_refine_ls_hydrogen_treatment mixed
_refine_ls_matrix_type full
_refine_ls_number_parameters 793
_refine_ls_number_reflns 15376
_refine_ls_number_restraints 0
_refine_ls_restrained_S_all 0.979
_refine_ls_R_factor_all 0.1786
_refine_ls_R_factor_gt 0.1130
_refine_ls_shift/su_max 0.009
_refine_ls_shift/su_mean 0.000
_refine_ls_structure_factor_coef Fsqd
_refine_ls_weighting_details 'calc w=1/[\s^2^(Fo^2^)+(0.2000P)^2^+0.0000P] where P=(Fo^2^+2Fc^2^)/3'
_refine_ls_weighting_scheme calc
_refine_ls_wR_factor_gt 0.2893
_refine_ls_wR_factor_ref 0.3337
_reflns_number_gt 7932
_reflns_number_total 15376
_reflns_threshold_expression >2sigma(I)
_cod_data_source_file ic020499t_6.cif
_cod_data_source_block secm
_cod_original_cell_volume 3256.9(17)
_cod_database_code 4318852

loop_
_symmetry_equiv_pos_as_xyz
'x, y, z'
'-x, -y, -z'

loop_
_atom_site_label
_atom_site_type_symbol
_atom_site_fract_x
_atom_site_fract_y
_atom_site_fract_z
_atom_site_U_iso_or_equiv
_atom_site_adp_type
_atom_site_occupancy
_atom_site_symmetry_multiplicity
_atom_site_calc_flag
_atom_site_refinement_flags
_atom_site_disorder_assembly
_atom_site_disorder_group
C1 C 0.5467(10) 0.6726(9) 0.3481(6) 0.039(3) Uani 1 1 d . . .
H1A H 0.5620 0.6336 0.3960 0.047 Uiso 1 1 calc R . .
H1B H 0.5040 0.7310 0.3558 0.047 Uiso 1 1 calc R . .
C2 C 0.4801(10) 0.6202(8) 0.3037(6) 0.037(3) Uani 1 1 d . . .
C3 C 0.5368(10) 0.5365(9) 0.2798(8) 0.045(3) Uani 1 1 d . . .
H3A H 0.4917 0.5147 0.2428 0.054 Uiso 1 1 calc R . .
H3B H 0.5479 0.4848 0.3212 0.054 Uiso 1 1 calc R . .
C4 C 0.3748(11) 0.6442(10) 0.2887(7) 0.048(3) Uani 1 1 d . . .
H4A H 0.3342 0.6074 0.2621 0.057 Uiso 1 1 calc R . .
H4B H 0.3399 0.6981 0.3046 0.057 Uiso 1 1 calc R . .
C5 C 0.5595(15) 0.9152(12) 0.4336(8) 0.068(4) Uani 1 1 d . . .
H5A H 0.6177 0.8902 0.4688 0.102 Uiso 1 1 calc R . .
H5B H 0.4886 0.8952 0.4525 0.102 Uiso 1 1 calc R . .
H5C H 0.5574 0.9841 0.4248 0.102 Uiso 1 1 calc R . .
C6 C 0.8348(14) 0.8883(13) 0.3842(9) 0.072(5) Uani 1 1 d . . .
H6A H 0.8100 0.8258 0.3821 0.108 Uiso 1 1 calc R . .
H6B H 0.8387 0.8977 0.4347 0.108 Uiso 1 1 calc R . .
H6C H 0.9077 0.8934 0.3625 0.108 Uiso 1 1 calc R . .
C7 C 0.4876(15) 1.0592(13) 0.2710(10) 0.082(6) Uani 1 1 d . . .
H7A H 0.4741 1.0520 0.2208 0.123 Uiso 1 1 calc R . .
H7B H 0.4667 1.1242 0.2773 0.123 Uiso 1 1 calc R . .
H7C H 0.4437 1.0164 0.3032 0.123 Uiso 1 1 calc R . .
C8 C 0.9914(13) 0.9798(12) 0.2046(13) 0.092(7) Uani 1 1 d . . .
H8A H 1.0256 0.9702 0.2527 0.138 Uiso 1 1 calc R . .
H8B H 0.9916 1.0463 0.1830 0.138 Uiso 1 1 calc R . .
H8C H 1.0327 0.9412 0.1739 0.138 Uiso 1 1 calc R . .
C9 C 1.0250(10) 0.7458(11) 0.2354(8) 0.053(3) Uani 1 1 d . . .
H9A H 1.0484 0.7775 0.1883 0.080 Uiso 1 1 calc R . .
H9B H 1.0346 0.6776 0.2372 0.080 Uiso 1 1 calc R . .
H9C H 1.0694 0.7640 0.2736 0.080 Uiso 1 1 calc R . .
C10 C 0.8689(17) 0.9176(19) 0.0590(10) 0.105(8) Uani 1 1 d . . .
H10A H 0.7911 0.9400 0.0550 0.157 Uiso 1 1 calc R . .
H10B H 0.8912 0.8924 0.0153 0.157 Uiso 1 1 calc R . .
H10C H 0.9131 0.9701 0.0645 0.157 Uiso 1 1 calc R . .
C11 C 0.5570(15) 0.3423(11) 0.1564(10) 0.074(5) Uani 1 1 d . . .
H11A H 0.5862 0.2930 0.1298 0.111 Uiso 1 1 calc R . .
H11B H 0.5116 0.3898 0.1238 0.111 Uiso 1 1 calc R . .
H11C H 0.5122 0.3146 0.1966 0.111 Uiso 1 1 calc R . .
C12 C 0.6759(14) 0.2178(10) 0.3622(7) 0.058(4) Uani 1 1 d . . .
H12A H 0.7172 0.1644 0.3460 0.088 Uiso 1 1 calc R . .
H12B H 0.6119 0.1957 0.3897 0.088 Uiso 1 1 calc R . .
H12C H 0.7232 0.2470 0.3931 0.088 Uiso 1 1 calc R . .
C13 C 0.7771(16) 0.1934(13) 0.1835(13) 0.101(8) Uani 1 1 d . . .
H13A H 0.7095 0.1667 0.2028 0.152 Uiso 1 1 calc R . .
H13B H 0.8367 0.1435 0.1874 0.152 Uiso 1 1 calc R . .
H13C H 0.7656 0.2214 0.1327 0.152 Uiso 1 1 calc R . .
C14 C 0.9521(15) 0.3717(14) 0.0898(10) 0.079(5) Uani 1 1 d . . .
H14A H 1.0202 0.4024 0.0778 0.119 Uiso 1 1 calc R . .
H14B H 0.9158 0.3624 0.0452 0.119 Uiso 1 1 calc R . .
H14C H 0.9690 0.3106 0.1203 0.119 Uiso 1 1 calc R . .
C15 C 1.1151(11) 0.4722(11) 0.2459(7) 0.054(3) Uani 1 1 d . . .
H15A H 1.1185 0.5406 0.2355 0.081 Uiso 1 1 calc R . .
H15B H 1.1880 0.4415 0.2398 0.081 Uiso 1 1 calc R . .
H15C H 1.0910 0.4540 0.2958 0.081 Uiso 1 1 calc R . .
C16 C 0.9442(14) 0.6203(11) 0.0923(8) 0.064(4) Uani 1 1 d . . .
H16A H 1.0241 0.6076 0.0914 0.095 Uiso 1 1 calc R . .
H16B H 0.9258 0.6883 0.0814 0.095 Uiso 1 1 calc R . .
H16C H 0.9100 0.5894 0.0560 0.095 Uiso 1 1 calc R . .
C17 C 0.6135(12) 1.0278(10) 0.0903(8) 0.052(3) Uani 1 1 d . . .
C18 C 0.5882(19) 1.0989(15) 0.0270(10) 0.100(7) Uani 1 1 d . . .
H18A H 0.5536 1.0701 -0.0102 0.151 Uiso 1 1 calc R . .
H18B H 0.6562 1.1253 0.0082 0.151 Uiso 1 1 calc R . .
H18C H 0.5380 1.1490 0.0405 0.151 Uiso 1 1 calc R . .
C19 C 0.6421(10) 0.7252(9) 0.0846(6) 0.040(3) Uani 1 1 d . . .
C20 C 0.6318(13) 0.6602(11) 0.0357(8) 0.060(4) Uani 1 1 d . . .
H20A H 0.6427 0.5958 0.0620 0.091 Uiso 1 1 calc R . .
H20B H 0.6872 0.6702 -0.0021 0.091 Uiso 1 1 calc R . .
H20C H 0.5583 0.6699 0.0136 0.091 Uiso 1 1 calc R . .
C21 C 0.3943(10) 0.8572(8) 0.2073(6) 0.039(3) Uani 1 1 d . . .
C22 C 0.2755(10) 0.8676(10) 0.2004(8) 0.048(3) Uani 1 1 d . . .
H22A H 0.2433 0.8779 0.2466 0.073 Uiso 1 1 calc R . .
H22B H 0.2490 0.8105 0.1867 0.073 Uiso 1 1 calc R . .
H22C H 0.2540 0.9216 0.1631 0.073 Uiso 1 1 calc R . .
C23 C 0.9752(10) 0.2771(9) 0.3710(8) 0.047(3) Uani 1 1 d . . .
C24 C 1.0341(13) 0.1917(10) 0.4067(9) 0.064(4) Uani 1 1 d . . .
H24A H 0.9816 0.1483 0.4297 0.096 Uiso 1 1 calc R . .
H24B H 1.0835 0.2068 0.4436 0.096 Uiso 1 1 calc R . .
H24C H 1.0770 0.1622 0.3711 0.096 Uiso 1 1 calc R . .
C25 C 0.9499(9) 0.5787(9) 0.3842(7) 0.038(3) Uani 1 1 d . . .
C26 C 1.0127(14) 0.6251(12) 0.4312(9) 0.068(4) Uani 1 1 d . . .
H26A H 0.9637 0.6496 0.4663 0.101 Uiso 1 1 calc R . .
H26B H 1.0483 0.6771 0.4024 0.101 Uiso 1 1 calc R . .
H26C H 1.0688 0.5799 0.4568 0.101 Uiso 1 1 calc R . .
C27 C 0.6841(11) 0.4111(9) 0.4462(7) 0.045(3) Uani 1 1 d . . .
C28 C 0.6268(15) 0.3883(13) 0.5133(8) 0.072(5) Uani 1 1 d . . .
H28A H 0.5482 0.4059 0.5055 0.108 Uiso 1 1 calc R . .
H28B H 0.6553 0.4230 0.5492 0.108 Uiso 1 1 calc R . .
H28C H 0.6378 0.3206 0.5308 0.108 Uiso 1 1 calc R . .
C29 C 0.3105(14) 0.5529(12) 0.0687(10) 0.067(4) Uani 1 1 d . . .
C30 C 0.2037(16) 0.9555(12) 0.4467(10) 0.069(5) Uani 1 1 d . . .
C31 C 0.3314(17) 0.3207(15) 0.3838(11) 0.080(5) Uani 1 1 d . . .
C32 C 0.2184(18) 0.1859(19) 0.1889(11) 0.092(6) Uani 1 1 d . . .
F1 F 0.3438(11) 0.5065(8) 0.1348(7) 0.107(4) Uani 1 1 d . . .
F2 F 0.3888(9) 0.5337(9) 0.0234(7) 0.106(4) Uani 1 1 d . . .
F3 F 0.2234(9) 0.5148(7) 0.0496(7) 0.097(4) Uani 1 1 d . . .
F4 F 0.1099(10) 0.9815(7) 0.4703(7) 0.106(4) Uani 1 1 d . . .
F5 F 0.2761(12) 0.9478(9) 0.5016(8) 0.118(5) Uani 1 1 d . . .
F6 F 0.2362(12) 1.0194(7) 0.3990(8) 0.115(5) Uani 1 1 d . . .
F7 F 0.2567(14) 0.2823(11) 0.3478(7) 0.133(6) Uani 1 1 d . . .
F8 F 0.3687(11) 0.3851(10) 0.3347(7) 0.113(4) Uani 1 1 d . . .
F9 F 0.4082(14) 0.2543(12) 0.4029(8) 0.163(8) Uani 1 1 d . . .
F10 F 0.2549(11) 0.1183(14) 0.2426(7) 0.148(7) Uani 1 1 d . . .
F11 F 0.1176(11) 0.2069(11) 0.2057(7) 0.124(5) Uani 1 1 d . . .
F12 F 0.2748(19) 0.2606(17) 0.1958(9) 0.189(9) Uani 1 1 d . . .
N1 N 0.6338(8) 0.9706(7) 0.1379(5) 0.040(2) Uani 1 1 d . . .
N2 N 0.6486(8) 0.7748(7) 0.1258(5) 0.036(2) Uani 1 1 d . . .
N3 N 0.4867(8) 0.8500(7) 0.2142(5) 0.036(2) Uani 1 1 d . . .
N4 N 0.9239(9) 0.3395(7) 0.3420(5) 0.040(2) Uani 1 1 d . . .
N5 N 0.9041(7) 0.5388(7) 0.3480(5) 0.035(2) Uani 1 1 d . . .
N6 N 0.7274(8) 0.4270(7) 0.3922(5) 0.036(2) Uani 1 1 d . . .
O1 O 0.5816(8) 0.8797(6) 0.3657(5) 0.048(2) Uani 1 1 d . . .
O2 O 0.7567(7) 0.9606(7) 0.3441(5) 0.052(2) Uani 1 1 d . . .
O3 O 0.6022(8) 1.0374(6) 0.2883(5) 0.053(2) Uani 1 1 d . . .
O4 O 0.8817(8) 0.9537(7) 0.2106(5) 0.055(2) Uani 1 1 d . . .
O5 O 0.9091(6) 0.7734(6) 0.2461(5) 0.047(2) Uani 1 1 d . . .
O6 O 0.8850(8) 0.8466(7) 0.1195(5) 0.054(2) Uani 1 1 d . . .
O7 O 0.6470(8) 0.3860(6) 0.1842(5) 0.046(2) Uani 1 1 d . . .
O8 O 0.6393(7) 0.2870(6) 0.2994(5) 0.045(2) Uani 1 1 d . . .
O9 O 0.8058(8) 0.2646(6) 0.2241(5) 0.054(2) Uani 1 1 d . . .
O10 O 0.8818(8) 0.4288(8) 0.1272(5) 0.062(3) Uani 1 1 d . . .
O11 O 1.0392(8) 0.4438(8) 0.1976(5) 0.063(3) Uani 1 1 d . . .
O12 O 0.9037(9) 0.5841(6) 0.1632(6) 0.060(3) Uani 1 1 d . . .
O13 O 0.3909(9) 0.7042(9) 0.0929(7) 0.079(4) Uani 1 1 d . . .
O14 O 0.2066(9) 0.6776(8) 0.1285(7) 0.078(4) Uani 1 1 d . . .
O15 O 0.2558(14) 0.7150(9) 0.0000(7) 0.099(5) Uani 1 1 d . . .
O16 O 0.3101(9) 0.8267(8) 0.3919(7) 0.076(3) Uani 1 1 d . . .
O17 O 0.1757(10) 0.7795(7) 0.4801(6) 0.071(3) Uani 1 1 d . . .
O18 O 0.1220(12) 0.8586(12) 0.3611(7) 0.105(5) Uani 1 1 d . . .
O19 O 0.3548(13) 0.4021(12) 0.4925(8) 0.115(5) Uani 1 1 d . . .
O20 O 0.1858(12) 0.4331(13) 0.4252(7) 0.120(6) Uani 1 1 d . . .
O21 O 0.2333(15) 0.2831(10) 0.5009(8) 0.115(6) Uani 1 1 d . . .
O22 O 0.3419(16) 0.139(2) 0.0972(9) 0.174(10) Uani 1 1 d . . .
O23 O 0.1858(14) 0.2278(10) 0.0556(7) 0.100(5) Uani 1 1 d . . .
O24 O 0.1758(15) 0.0710(10) 0.1117(9) 0.115(5) Uani 1 1 d . . .
P1 P 0.6538(3) 0.9324(2) 0.30545(17) 0.0381(7) Uani 1 1 d . . .
P2 P 0.8410(3) 0.8567(2) 0.19787(17) 0.0400(7) Uani 1 1 d . . .
P3 P 0.7241(3) 0.3427(2) 0.24864(16) 0.0349(6) Uani 1 1 d . . .
P4 P 0.9151(3) 0.4757(2) 0.19447(16) 0.0362(7) Uani 1 1 d . . .
Ru1 Ru 0.65962(7) 0.84993(6) 0.21280(5) 0.0317(2) Uani 1 1 d . . .
Ru2 Ru 0.81534(7) 0.44893(6) 0.29519(5) 0.0310(2) Uani 1 1 d . . .
S1 S 0.2885(3) 0.6761(3) 0.0735(2) 0.0567(9) Uani 1 1 d . . .
S2 S 0.2024(3) 0.8419(3) 0.4172(2) 0.0533(9) Uani 1 1 d . . .
S3 S 0.2683(4) 0.3648(3) 0.4583(2) 0.0626(10) Uani 1 1 d . . .
S4 S 0.2350(4) 0.1533(4) 0.1046(3) 0.0775(13) Uani 1 1 d . . .
Se1 Se 0.68646(9) 0.70493(8) 0.30145(6) 0.0323(3) Uani 1 1 d . . .
Se2 Se 0.68171(9) 0.57180(8) 0.23825(6) 0.0335(3) Uani 1 1 d . . .

loop_
_atom_site_aniso_label
_atom_site_aniso_U_11
_atom_site_aniso_U_22
_atom_site_aniso_U_33
_atom_site_aniso_U_23
_atom_site_aniso_U_13
_atom_site_aniso_U_12
C1 0.031(6) 0.060(7) 0.028(6) -0.009(5) 0.018(5) -0.017(6)
C2 0.029(6) 0.057(6) 0.027(6) -0.008(5) 0.006(5) -0.022(6)
C3 0.021(5) 0.052(6) 0.064(8) -0.013(6) 0.014(6) -0.011(6)
C4 0.031(6) 0.062(7) 0.055(8) -0.018(6) 0.008(6) -0.012(6)
C5 0.079(12) 0.088(10) 0.046(8) -0.034(8) 0.017(8) -0.019(10)
C6 0.058(10) 0.108(12) 0.057(9) -0.040(9) -0.013(8) 0.006(10)
C7 0.069(12) 0.096(11) 0.085(12) -0.044(10) -0.022(10) 0.037(10)
C8 0.031(8) 0.072(10) 0.18(2) -0.020(12) -0.010(11) -0.017(8)
C9 0.017(5) 0.078(9) 0.066(9) -0.018(7) -0.001(6) 0.004(6)
C10 0.067(13) 0.19(2) 0.065(12) -0.032(14) 0.019(10) -0.024(15)
C11 0.073(12) 0.078(9) 0.081(12) -0.043(9) -0.035(10) -0.008(9)
C12 0.073(11) 0.069(8) 0.034(7) 0.001(6) -0.015(7) -0.026(8)
C13 0.057(11) 0.093(12) 0.17(2) -0.091(14) -0.025(13) 0.024(10)
C14 0.059(11) 0.113(13) 0.077(11) -0.052(11) 0.013(9) 0.004(11)
C15 0.032(7) 0.087(9) 0.046(8) -0.026(7) -0.004(6) 0.000(7)
C16 0.065(10) 0.079(9) 0.045(8) 0.001(7) 0.024(8) -0.017(9)
C17 0.042(7) 0.062(7) 0.051(8) 0.004(7) 0.003(7) -0.022(7)
C18 0.104(17) 0.109(14) 0.077(13) 0.036(11) -0.019(12) -0.044(14)
C19 0.035(6) 0.055(6) 0.031(6) -0.010(5) 0.012(5) -0.014(6)
C20 0.049(9) 0.083(9) 0.064(9) -0.044(8) 0.014(7) -0.032(8)
C21 0.028(6) 0.048(6) 0.039(6) -0.010(5) 0.002(5) 0.007(6)
C22 0.021(6) 0.065(7) 0.060(8) -0.013(7) 0.001(6) -0.003(6)
C23 0.028(6) 0.059(7) 0.053(8) -0.008(6) 0.001(6) -0.007(6)
C24 0.046(8) 0.061(8) 0.078(11) 0.005(8) -0.001(8) 0.000(8)
C25 0.021(5) 0.057(6) 0.040(6) -0.017(5) 0.010(5) -0.007(6)
C26 0.051(9) 0.095(11) 0.067(10) -0.035(9) -0.001(8) -0.024(9)
C27 0.043(7) 0.058(7) 0.035(7) -0.007(5) 0.009(6) -0.005(6)
C28 0.071(11) 0.099(12) 0.043(8) -0.002(8) 0.035(8) -0.012(10)
C29 0.046(9) 0.081(10) 0.083(12) -0.038(9) -0.002(9) -0.003(9)
C30 0.071(12) 0.069(9) 0.069(11) -0.022(8) 0.018(10) 0.008(9)
C31 0.068(12) 0.100(13) 0.077(12) -0.034(11) 0.006(10) 0.010(12)
C32 0.066(13) 0.138(18) 0.066(12) -0.002(12) -0.003(11) 0.001(14)
F1 0.091(9) 0.107(8) 0.114(10) -0.008(7) 0.000(7) 0.023(7)
F2 0.067(7) 0.131(9) 0.146(10) -0.094(8) 0.056(7) -0.012(7)
F3 0.058(6) 0.084(6) 0.164(11) -0.063(7) 0.000(7) -0.017(6)
F4 0.103(9) 0.074(6) 0.137(10) -0.028(6) 0.062(8) 0.031(6)
F5 0.115(11) 0.132(10) 0.130(11) -0.079(9) -0.019(9) -0.034(9)
F6 0.118(11) 0.071(6) 0.151(12) 0.000(7) 0.047(9) -0.007(7)
F7 0.176(16) 0.160(12) 0.087(9) -0.067(9) 0.036(9) -0.072(12)
F8 0.098(9) 0.140(10) 0.097(9) -0.001(8) 0.038(8) -0.035(9)
F9 0.146(14) 0.188(14) 0.129(12) -0.004(10) 0.035(10) 0.119(13)
F10 0.084(9) 0.266(19) 0.075(8) 0.007(10) -0.003(7) 0.042(11)
F11 0.091(9) 0.189(14) 0.079(8) -0.006(8) 0.018(7) 0.035(10)
F12 0.21(2) 0.26(2) 0.123(13) -0.091(15) 0.039(13) -0.11(2)
N1 0.028(5) 0.057(5) 0.039(6) -0.014(5) -0.002(4) -0.015(5)
N2 0.024(5) 0.053(5) 0.033(5) -0.014(4) 0.003(4) -0.001(5)
N3 0.023(5) 0.052(5) 0.033(5) -0.010(4) 0.006(4) -0.003(5)
N4 0.036(6) 0.058(6) 0.030(5) -0.013(4) 0.012(4) -0.016(5)
N5 0.013(4) 0.053(5) 0.042(5) -0.012(4) 0.004(4) -0.006(4)
N6 0.035(5) 0.049(5) 0.026(5) -0.012(4) 0.009(4) -0.009(5)
O1 0.049(5) 0.065(5) 0.040(5) -0.032(4) 0.017(4) -0.009(5)
O2 0.033(5) 0.075(6) 0.052(5) -0.021(5) -0.005(4) -0.013(5)
O3 0.040(5) 0.051(4) 0.073(7) -0.026(5) -0.005(5) 0.001(4)
O4 0.036(5) 0.068(6) 0.068(6) -0.023(5) 0.007(5) -0.025(5)
O5 0.016(4) 0.072(5) 0.054(5) -0.014(4) 0.003(4) 0.000(4)
O6 0.034(5) 0.089(7) 0.045(5) -0.023(5) 0.018(4) -0.018(5)
O7 0.047(5) 0.055(4) 0.038(5) -0.014(4) -0.005(4) -0.014(4)
O8 0.038(5) 0.060(5) 0.040(5) -0.012(4) 0.008(4) -0.013(4)
O9 0.039(5) 0.057(5) 0.070(6) -0.028(5) 0.013(5) 0.003(5)
O10 0.032(5) 0.104(8) 0.061(6) -0.045(6) 0.014(5) -0.010(6)
O11 0.036(5) 0.108(8) 0.046(5) -0.021(5) 0.004(4) 0.009(6)
O12 0.054(6) 0.056(5) 0.064(6) 0.005(5) 0.028(5) 0.001(5)
O13 0.037(6) 0.116(9) 0.101(9) -0.056(8) 0.012(6) -0.036(7)
O14 0.041(6) 0.092(7) 0.119(10) -0.062(7) 0.039(7) -0.016(6)
O15 0.124(13) 0.101(9) 0.073(9) -0.015(7) -0.031(8) -0.020(9)
O16 0.048(6) 0.082(7) 0.106(9) -0.046(7) 0.019(6) 0.019(6)
O17 0.074(8) 0.069(6) 0.078(8) -0.025(6) 0.024(6) -0.019(6)
O18 0.069(9) 0.184(15) 0.069(8) -0.042(9) -0.014(7) -0.024(10)
O19 0.095(11) 0.164(14) 0.093(10) -0.051(10) -0.056(9) 0.017(10)
O20 0.084(10) 0.194(15) 0.076(9) -0.047(10) -0.023(7) 0.083(11)
O21 0.144(15) 0.101(9) 0.103(11) -0.018(8) 0.073(11) -0.028(10)
O22 0.101(14) 0.33(3) 0.076(11) -0.005(14) 0.014(10) 0.042(17)
O23 0.119(13) 0.098(9) 0.075(9) 0.006(7) 0.013(8) 0.003(9)
O24 0.116(13) 0.089(9) 0.136(14) 0.004(9) 0.005(11) -0.019(10)
P1 0.0264(15) 0.0518(15) 0.0409(17) -0.0192(14) -0.0014(13) -0.0085(14)
P2 0.0243(14) 0.0613(17) 0.0378(17) -0.0138(14) 0.0083(13) -0.0136(15)
P3 0.0264(14) 0.0499(15) 0.0307(15) -0.0113(12) 0.0036(12) -0.0074(14)
P4 0.0262(14) 0.0589(17) 0.0255(14) -0.0102(12) 0.0087(12) -0.0099(14)
Ru1 0.0217(4) 0.0470(5) 0.0291(5) -0.0106(4) 0.0035(4) -0.0113(4)
Ru2 0.0231(4) 0.0477(5) 0.0239(4) -0.0094(3) 0.0047(3) -0.0064(4)
S1 0.0390(19) 0.074(2) 0.065(2) -0.0328(19) 0.0052(17) -0.0125(19)
S2 0.0401(18) 0.077(2) 0.051(2) -0.0347(18) 0.0014(16) -0.0049(18)
S3 0.057(2) 0.086(2) 0.049(2) -0.0213(19) -0.0016(19) -0.008(2)
S4 0.063(3) 0.100(3) 0.064(3) -0.002(2) 0.005(2) 0.002(3)
Se1 0.0227(5) 0.0484(6) 0.0282(6) -0.0107(4) 0.0042(4) -0.0088(5)
Se2 0.0247(5) 0.0479(6) 0.0298(6) -0.0107(5) 0.0028(4) -0.0062(5)

loop_
_atom_type_symbol
_atom_type_description
_atom_type_scat_dispersion_real
_atom_type_scat_dispersion_imag
_atom_type_scat_source
C C 0.0033 0.0016 'International Tables Vol C Tables 4.2.6.8 and 6.1.1.4'
H H 0.0000 0.0000 'International Tables Vol C Tables 4.2.6.8 and 6.1.1.4'
N N 0.0061 0.0033 'International Tables Vol C Tables 4.2.6.8 and 6.1.1.4'
O O 0.0106 0.0060 'International Tables Vol C Tables 4.2.6.8 and 6.1.1.4'
F F 0.0171 0.0103 'International Tables Vol C Tables 4.2.6.8 and 6.1.1.4'
P P 0.1023 0.0942 'International Tables Vol C Tables 4.2.6.8 and 6.1.1.4'
S S 0.1246 0.1234 'International Tables Vol C Tables 4.2.6.8 and 6.1.1.4'
Se Se -0.0929 2.2259 'International Tables Vol C Tables 4.2.6.8 and 6.1.1.4'
Ru Ru -1.2594 0.8363 'International Tables Vol C Tables 4.2.6.8 and 6.1.1.4'

loop_
_geom_angle_atom_site_label_1
_geom_angle_atom_site_label_2
_geom_angle_atom_site_label_3
_geom_angle
_geom_angle_site_symmetry_1
_geom_angle_site_symmetry_3
_geom_angle_publ_flag
C2 C1 Se1 111.8(8) . . ?
C4 C2 C3 121.3(12) . . ?
C4 C2 C1 122.4(12) . . ?
C3 C2 C1 116.3(11) . . ?
C2 C3 Se2 108.5(8) . . ?
N1 C17 C18 177.8(19) . . ?
N2 C19 C20 177.3(13) . . ?
N3 C21 C22 178.3(14) . . ?
N4 C23 C24 175.1(15) . . ?
N5 C25 C26 176.8(14) . . ?
N6 C27 C28 177.7(16) . . ?
F3 C29 F2 106.3(14) . . ?
F3 C29 F1 107.9(15) . . ?
F2 C29 F1 106.0(15) . . ?
F3 C29 S1 114.2(12) . . ?
F2 C29 S1 113.5(13) . . ?
F1 C29 S1 108.6(12) . . ?
F6 C30 F4 110.2(15) . . ?
F6 C30 F5 105.3(17) . . ?
F4 C30 F5 107.2(16) . . ?
F6 C30 S2 113.7(13) . . ?
F4 C30 S2 111.6(14) . . ?
F5 C30 S2 108.4(12) . . ?
F9 C31 F8 109.5(18) . . ?
F9 C31 F7 105.6(19) . . ?
F8 C31 F7 103.5(17) . . ?
F9 C31 S3 113.3(15) . . ?
F8 C31 S3 114.4(15) . . ?
F7 C31 S3 109.7(14) . . ?
F11 C32 F10 104.5(17) . . ?
F11 C32 F12 107(2) . . ?
F10 C32 F12 105(2) . . ?
F11 C32 S4 114.8(16) . . ?
F10 C32 S4 113.0(19) . . ?
F12 C32 S4 111.9(16) . . ?
C17 N1 Ru1 169.3(11) . . ?
C19 N2 Ru1 172.1(9) . . ?
C21 N3 Ru1 171.9(10) . . ?
C23 N4 Ru2 173.8(10) . . ?
C25 N5 Ru2 171.1(10) . . ?
C27 N6 Ru2 176.2(10) . . ?
C5 O1 P1 121.6(9) . . ?
C6 O2 P1 120.9(10) . . ?
C7 O3 P1 121.9(10) . . ?
C8 O4 P2 125.9(11) . . ?
C9 O5 P2 124.7(8) . . ?
C10 O6 P2 123.7(12) . . ?
C11 O7 P3 126.7(9) . . ?
C12 O8 P3 121.4(9) . . ?
C13 O9 P3 126.0(10) . . ?
C14 O10 P4 126.0(10) . . ?
C15 O11 P4 123.6(9) . . ?
C16 O12 P4 121.5(10) . . ?
O1 P1 O2 106.8(5) . . ?
O1 P1 O3 106.7(5) . . ?
O2 P1 O3 93.1(5) . . ?
O1 P1 Ru1 107.2(3) . . ?
O2 P1 Ru1 124.9(4) . . ?
O3 P1 Ru1 116.4(4) . . ?
O5 P2 O4 110.2(5) . . ?
O5 P2 O6 101.6(5) . . ?
O4 P2 O6 103.4(5) . . ?
O5 P2 Ru1 112.7(3) . . ?
O4 P2 Ru1 112.4(4) . . ?
O6 P2 Ru1 115.7(4) . . ?
O7 P3 O9 109.0(5) . . ?
O7 P3 O8 99.7(5) . . ?
O9 P3 O8 105.0(5) . . ?
O7 P3 Ru2 114.0(3) . . ?
O9 P3 Ru2 111.1(4) . . ?
O8 P3 Ru2 117.1(4) . . ?
O11 P4 O12 107.4(6) . . ?
O11 P4 O10 98.3(6) . . ?
O12 P4 O10 102.9(6) . . ?
O11 P4 Ru2 119.2(4) . . ?
O12 P4 Ru2 109.2(4) . . ?
O10 P4 Ru2 118.1(4) . . ?
N1 Ru1 N2 86.8(4) . . ?
N1 Ru1 N3 85.0(4) . . ?
N2 Ru1 N3 84.7(4) . . ?
N1 Ru1 P2 89.6(3) . . ?
N2 Ru1 P2 91.3(3) . . ?
N3 Ru1 P2 173.4(3) . . ?
N1 Ru1 P1 92.0(3) . . ?
N2 Ru1 P1 174.5(3) . . ?
N3 Ru1 P1 89.9(3) . . ?
P2 Ru1 P1 93.99(12) . . ?
N1 Ru1 Se1 178.7(3) . . ?
N2 Ru1 Se1 92.6(3) . . ?
N3 Ru1 Se1 93.9(3) . . ?
P2 Ru1 Se1 91.56(10) . . ?
P1 Ru1 Se1 88.53(9) . . ?
N4 Ru2 N6 86.5(4) . . ?
N4 Ru2 N5 87.5(4) . . ?
N6 Ru2 N5 84.4(4) . . ?
N4 Ru2 P4 92.8(3) . . ?
N6 Ru2 P4 177.2(3) . . ?
N5 Ru2 P4 92.9(3) . . ?
N4 Ru2 P3 88.0(3) . . ?
N6 Ru2 P3 92.1(3) . . ?
N5 Ru2 P3 174.4(3) . . ?
P4 Ru2 P3 90.57(12) . . ?
N4 Ru2 Se2 177.1(3) . . ?
N6 Ru2 Se2 93.2(3) . . ?
N5 Ru2 Se2 95.4(3) . . ?
P4 Ru2 Se2 87.64(9) . . ?
P3 Ru2 Se2 89.10(9) . . ?
O13 S1 O14 114.0(7) . . ?
O13 S1 O15 113.0(9) . . ?
O14 S1 O15 117.5(10) . . ?
O13 S1 C29 105.7(8) . . ?
O14 S1 C29 102.6(8) . . ?
O15 S1 C29 101.8(9) . . ?
O16 S2 O17 114.8(8) . . ?
O16 S2 O18 113.2(8) . . ?
O17 S2 O18 116.0(8) . . ?
O16 S2 C30 103.3(8) . . ?
O17 S2 C30 104.4(7) . . ?
O18 S2 C30 102.9(10) . . ?
O21 S3 O19 111.6(11) . . ?
O21 S3 O20 117.5(11) . . ?
O19 S3 O20 114.8(10) . . ?
O21 S3 C31 102.7(10) . . ?
O19 S3 C31 104.6(10) . . ?
O20 S3 C31 103.5(9) . . ?
O22 S4 O23 114.6(12) . . ?
O22 S4 O24 115.0(15) . . ?
O23 S4 O24 112.8(10) . . ?
O22 S4 C32 105.1(12) . . ?
O23 S4 C32 105.8(10) . . ?
O24 S4 C32 101.8(11) . . ?
C1 Se1 Se2 89.7(4) . . ?
C1 Se1 Ru1 110.5(4) . . ?
Se2 Se1 Ru1 108.47(6) . . ?
C3 Se2 Se1 93.2(4) . . ?
C3 Se2 Ru2 105.4(4) . . ?
Se1 Se2 Ru2 108.14(6) . . ?

loop_
_geom_bond_atom_site_label_1
_geom_bond_atom_site_label_2
_geom_bond_distance
_geom_bond_site_symmetry_2
_geom_bond_publ_flag
C1 C2 1.491(17) . ?
C1 Se1 1.968(11) . ?
C2 C4 1.327(17) . ?
C2 C3 1.482(17) . ?
C3 Se2 1.998(11) . ?
C5 O1 1.465(15) . ?
C6 O2 1.473(19) . ?
C7 O3 1.439(19) . ?
C8 O4 1.417(17) . ?
C9 O5 1.464(14) . ?
C10 O6 1.41(2) . ?
C11 O7 1.445(17) . ?
C12 O8 1.466(15) . ?
C13 O9 1.438(19) . ?
C14 O10 1.411(18) . ?
C15 O11 1.426(16) . ?
C16 O12 1.449(16) . ?
C17 N1 1.130(16) . ?
C17 C18 1.46(2) . ?
C19 N2 1.142(15) . ?
C19 C20 1.427(18) . ?
C21 N3 1.131(15) . ?
C21 C22 1.451(16) . ?
C23 N4 1.123(16) . ?
C23 C24 1.447(18) . ?
C25 N5 1.132(15) . ?
C25 C26 1.443(19) . ?
C27 N6 1.139(15) . ?
C27 C28 1.442(18) . ?
C29 F3 1.309(18) . ?
C29 F2 1.320(19) . ?
C29 F1 1.36(2) . ?
C29 S1 1.798(17) . ?
C30 F6 1.261(19) . ?
C30 F4 1.28(2) . ?
C30 F5 1.35(2) . ?
C30 S2 1.815(17) . ?
C31 F9 1.30(2) . ?
C31 F8 1.31(2) . ?
C31 F7 1.34(2) . ?
C31 S3 1.778(19) . ?
C32 F11 1.30(2) . ?
C32 F10 1.34(2) . ?
C32 F12 1.35(3) . ?
C32 S4 1.73(2) . ?
N1 Ru1 2.060(10) . ?
N2 Ru1 2.111(10) . ?
N3 Ru1 2.111(9) . ?
N4 Ru2 2.069(11) . ?
N5 Ru2 2.114(10) . ?
N6 Ru2 2.102(9) . ?
O1 P1 1.566(9) . ?
O2 P1 1.563(9) . ?
O3 P1 1.582(9) . ?
O4 P2 1.573(10) . ?
O5 P2 1.570(9) . ?
O6 P2 1.589(9) . ?
O7 P3 1.554(9) . ?
O8 P3 1.579(9) . ?
O9 P3 1.575(9) . ?
O10 P4 1.593(10) . ?
O11 P4 1.550(10) . ?
O12 P4 1.577(9) . ?
O13 S1 1.408(11) . ?
O14 S1 1.436(11) . ?
O15 S1 1.448(13) . ?
O16 S2 1.411(11) . ?
O17 S2 1.417(12) . ?
O18 S2 1.422(13) . ?
O19 S3 1.419(14) . ?
O20 S3 1.427(13) . ?
O21 S3 1.408(14) . ?
O22 S4 1.317(19) . ?
O23 S4 1.397(14) . ?
O24 S4 1.425(15) . ?
P1 Ru1 2.259(3) . ?
P2 Ru1 2.239(3) . ?
P3 Ru2 2.246(3) . ?
P4 Ru2 2.241(3) . ?
Ru1 Se1 2.4574(15) . ?
Ru2 Se2 2.4350(15) . ?
Se1 Se2 2.4212(17) . ?

loop_
_geom_torsion_atom_site_label_1
_geom_torsion_atom_site_label_2
_geom_torsion_atom_site_label_3
_geom_torsion_atom_site_label_4
_geom_torsion
_geom_torsion_site_symmetry_1
_geom_torsion_site_symmetry_2
_geom_torsion_site_symmetry_3
_geom_torsion_site_symmetry_4
_geom_torsion_publ_flag
Se1 C1 C2 C4 -130.8(11) . . . . ?
Se1 C1 C2 C3 51.9(12) . . . . ?
C4 C2 C3 Se2 134.7(11) . . . . ?
C1 C2 C3 Se2 -47.9(12) . . . . ?
C18 C17 N1 Ru1 -31(48) . . . . ?
C20 C19 N2 Ru1 23(39) . . . . ?
C22 C21 N3 Ru1 -114(49) . . . . ?
C24 C23 N4 Ru2 51(26) . . . . ?
C26 C25 N5 Ru2 60(27) . . . . ?
C28 C27 N6 Ru2 -90(43) . . . . ?
C5 O1 P1 O2 44.8(12) . . . . ?
C5 O1 P1 O3 -53.8(12) . . . . ?
C5 O1 P1 Ru1 -179.2(10) . . . . ?
C6 O2 P1 O1 62.3(11) . . . . ?
C6 O2 P1 O3 170.7(11) . . . . ?
C6 O2 P1 Ru1 -63.7(11) . . . . ?
C7 O3 P1 O1 -52.3(13) . . . . ?
C7 O3 P1 O2 -160.9(12) . . . . ?
C7 O3 P1 Ru1 67.3(12) . . . . ?
C9 O5 P2 O4 -69.6(11) . . . . ?
C9 O5 P2 O6 39.5(11) . . . . ?
C9 O5 P2 Ru1 164.0(9) . . . . ?
C8 O4 P2 O5 54.1(16) . . . . ?
C8 O4 P2 O6 -53.9(16) . . . . ?
C8 O4 P2 Ru1 -179.4(14) . . . . ?
C10 O6 P2 O5 -164.4(13) . . . . ?
C10 O6 P2 O4 -50.1(14) . . . . ?
C10 O6 P2 Ru1 73.2(13) . . . . ?
C11 O7 P3 O9 73.7(13) . . . . ?
C11 O7 P3 O8 -36.0(12) . . . . ?
C11 O7 P3 Ru2 -161.6(11) . . . . ?
C13 O9 P3 O7 -44.7(16) . . . . ?
C13 O9 P3 O8 61.4(16) . . . . ?
C13 O9 P3 Ru2 -171.1(14) . . . . ?
C12 O8 P3 O7 167.6(10) . . . . ?
C12 O8 P3 O9 54.8(11) . . . . ?
C12 O8 P3 Ru2 -69.0(10) . . . . ?
C15 O11 P4 O12 68.8(12) . . . . ?
C15 O11 P4 O10 175.1(11) . . . . ?
C15 O11 P4 Ru2 -56.0(13) . . . . ?
C16 O12 P4 O11 59.7(13) . . . . ?
C16 O12 P4 O10 -43.4(12) . . . . ?
C16 O12 P4 Ru2 -169.7(10) . . . . ?
C14 O10 P4 O11 3.5(15) . . . . ?
C14 O10 P4 O12 113.6(14) . . . . ?
C14 O10 P4 Ru2 -126.1(13) . . . . ?
C17 N1 Ru1 N2 19(6) . . . . ?
C17 N1 Ru1 N3 -66(6) . . . . ?
C17 N1 Ru1 P2 110(6) . . . . ?
C17 N1 Ru1 P1 -156(6) . . . . ?
C17 N1 Ru1 Se1 -43(18) . . . . ?
C19 N2 Ru1 N1 -169(7) . . . . ?
C19 N2 Ru1 N3 -84(7) . . . . ?
C19 N2 Ru1 P2 102(7) . . . . ?
C19 N2 Ru1 P1 -91(8) . . . . ?
C19 N2 Ru1 Se1 10(7) . . . . ?
C21 N3 Ru1 N1 18(7) . . . . ?
C21 N3 Ru1 N2 -69(7) . . . . ?
C21 N3 Ru1 P2 -16(9) . . . . ?
C21 N3 Ru1 P1 110(7) . . . . ?
C21 N3 Ru1 Se1 -162(7) . . . . ?
O5 P2 Ru1 N1 -179.7(5) . . . . ?
O4 P2 Ru1 N1 55.0(5) . . . . ?
O6 P2 Ru1 N1 -63.4(5) . . . . ?
O5 P2 Ru1 N2 -92.9(5) . . . . ?
O4 P2 Ru1 N2 141.9(5) . . . . ?
O6 P2 Ru1 N2 23.4(5) . . . . ?
O5 P2 Ru1 N3 -146(2) . . . . ?
O4 P2 Ru1 N3 89(3) . . . . ?
O6 P2 Ru1 N3 -29(3) . . . . ?
O5 P2 Ru1 P1 88.3(4) . . . . ?
O4 P2 Ru1 P1 -36.9(5) . . . . ?
O6 P2 Ru1 P1 -155.3(5) . . . . ?
O5 P2 Ru1 Se1 -0.3(4) . . . . ?
O4 P2 Ru1 Se1 -125.5(4) . . . . ?
O6 P2 Ru1 Se1 116.0(5) . . . . ?
O1 P1 Ru1 N1 135.8(5) . . . . ?
O2 P1 Ru1 N1 -98.4(5) . . . . ?
O3 P1 Ru1 N1 16.5(5) . . . . ?
O1 P1 Ru1 N2 58(3) . . . . ?
O2 P1 Ru1 N2 -176(3) . . . . ?
O3 P1 Ru1 N2 -61(3) . . . . ?
O1 P1 Ru1 N3 50.8(5) . . . . ?
O2 P1 Ru1 N3 176.6(5) . . . . ?
O3 P1 Ru1 N3 -68.5(5) . . . . ?
O1 P1 Ru1 P2 -134.5(4) . . . . ?
O2 P1 Ru1 P2 -8.7(5) . . . . ?
O3 P1 Ru1 P2 106.2(4) . . . . ?
O1 P1 Ru1 Se1 -43.1(4) . . . . ?
O2 P1 Ru1 Se1 82.8(5) . . . . ?
O3 P1 Ru1 Se1 -162.4(4) . . . . ?
C23 N4 Ru2 N6 27(10) . . . . ?
C23 N4 Ru2 N5 112(10) . . . . ?
C23 N4 Ru2 P4 -155(10) . . . . ?
C23 N4 Ru2 P3 -65(10) . . . . ?
C23 N4 Ru2 Se2 -57(13) . . . . ?
C27 N6 Ru2 N4 0(16) . . . . ?
C27 N6 Ru2 N5 -88(16) . . . . ?
C27 N6 Ru2 P4 -75(18) . . . . ?
C27 N6 Ru2 P3 88(16) . . . . ?
C27 N6 Ru2 Se2 177(100) . . . . ?
C25 N5 Ru2 N4 -51(6) . . . . ?
C25 N5 Ru2 N6 36(6) . . . . ?
C25 N5 Ru2 P4 -144(6) . . . . ?
C25 N5 Ru2 P3 -15(8) . . . . ?
C25 N5 Ru2 Se2 128(6) . . . . ?
O11 P4 Ru2 N4 -23.2(6) . . . . ?
O12 P4 Ru2 N4 -147.1(5) . . . . ?
O10 P4 Ru2 N4 95.9(6) . . . . ?
O11 P4 Ru2 N6 52(6) . . . . ?
O12 P4 Ru2 N6 -72(6) . . . . ?
O10 P4 Ru2 N6 171(6) . . . . ?
O11 P4 Ru2 N5 64.4(6) . . . . ?
O12 P4 Ru2 N5 -59.5(5) . . . . ?
O10 P4 Ru2 N5 -176.5(6) . . . . ?
O11 P4 Ru2 P3 -111.2(5) . . . . ?
O12 P4 Ru2 P3 124.8(5) . . . . ?
O10 P4 Ru2 P3 7.9(5) . . . . ?
O11 P4 Ru2 Se2 159.7(5) . . . . ?
O12 P4 Ru2 Se2 35.8(5) . . . . ?
O10 P4 Ru2 Se2 -81.2(5) . . . . ?
O7 P3 Ru2 N4 -161.5(5) . . . . ?
O9 P3 Ru2 N4 -37.9(5) . . . . ?
O8 P3 Ru2 N4 82.7(5) . . . . ?
O7 P3 Ru2 N6 112.1(5) . . . . ?
O9 P3 Ru2 N6 -124.4(5) . . . . ?
O8 P3 Ru2 N6 -3.7(5) . . . . ?
O7 P3 Ru2 N5 162(3) . . . . ?
O9 P3 Ru2 N5 -74(3) . . . . ?
O8 P3 Ru2 N5 47(3) . . . . ?
O7 P3 Ru2 P4 -68.7(4) . . . . ?
O9 P3 Ru2 P4 54.8(4) . . . . ?
O8 P3 Ru2 P4 175.5(4) . . . . ?
O7 P3 Ru2 Se2 18.9(4) . . . . ?
O9 P3 Ru2 Se2 142.5(4) . . . . ?
O8 P3 Ru2 Se2 -96.9(4) . . . . ?
F3 C29 S1 O13 -178.7(13) . . . . ?
F2 C29 S1 O13 -56.7(15) . . . . ?
F1 C29 S1 O13 60.9(13) . . . . ?
F3 C29 S1 O14 61.6(15) . . . . ?
F2 C29 S1 O14 -176.4(13) . . . . ?
F1 C29 S1 O14 -58.8(13) . . . . ?
F3 C29 S1 O15 -60.5(16) . . . . ?
F2 C29 S1 O15 61.6(15) . . . . ?
F1 C29 S1 O15 179.2(13) . . . . ?
F6 C30 S2 O16 53.3(17) . . . . ?
F4 C30 S2 O16 178.7(14) . . . . ?
F5 C30 S2 O16 -63.4(14) . . . . ?
F6 C30 S2 O17 173.8(14) . . . . ?
F4 C30 S2 O17 -60.8(16) . . . . ?
F5 C30 S2 O17 57.1(15) . . . . ?
F6 C30 S2 O18 -64.7(17) . . . . ?
F4 C30 S2 O18 60.7(16) . . . . ?
F5 C30 S2 O18 178.6(13) . . . . ?
F9 C31 S3 O21 -55(2) . . . . ?
F8 C31 S3 O21 178.3(16) . . . . ?
F7 C31 S3 O21 62.5(17) . . . . ?
F9 C31 S3 O19 61(2) . . . . ?
F8 C31 S3 O19 -65.1(17) . . . . ?
F7 C31 S3 O19 179.2(15) . . . . ?
F9 C31 S3 O20 -178.0(18) . . . . ?
F8 C31 S3 O20 55.5(18) . . . . ?
F7 C31 S3 O20 -60.3(17) . . . . ?
F11 C32 S4 O22 178(2) . . . . ?
F10 C32 S4 O22 -63(2) . . . . ?
F12 C32 S4 O22 56(2) . . . . ?
F11 C32 S4 O23 56(2) . . . . ?
F10 C32 S4 O23 175.6(17) . . . . ?
F12 C32 S4 O23 -66(2) . . . . ?
F11 C32 S4 O24 -62(2) . . . . ?
F10 C32 S4 O24 57.5(19) . . . . ?
F12 C32 S4 O24 176.1(18) . . . . ?
C2 C1 Se1 Se2 -26.2(9) . . . . ?
C2 C1 Se1 Ru1 83.5(9) . . . . ?
N1 Ru1 Se1 C1 -36(14) . . . . ?
N2 Ru1 Se1 C1 -97.6(5) . . . . ?
N3 Ru1 Se1 C1 -12.7(5) . . . . ?
P2 Ru1 Se1 C1 171.0(4) . . . . ?
P1 Ru1 Se1 C1 77.1(4) . . . . ?
N1 Ru1 Se1 Se2 61(14) . . . . ?
N2 Ru1 Se1 Se2 -0.7(3) . . . . ?
N3 Ru1 Se1 Se2 84.2(3) . . . . ?
P2 Ru1 Se1 Se2 -92.08(10) . . . . ?
P1 Ru1 Se1 Se2 173.96(9) . . . . ?
C2 C3 Se2 Se1 21.5(9) . . . . ?
C2 C3 Se2 Ru2 131.3(8) . . . . ?
C1 Se1 Se2 C3 2.2(5) . . . . ?
Ru1 Se1 Se2 C3 -109.4(4) . . . . ?
C1 Se1 Se2 Ru2 -105.2(4) . . . . ?
Ru1 Se1 Se2 Ru2 143.19(5) . . . . ?
N4 Ru2 Se2 C3 52(5) . . . . ?
N6 Ru2 Se2 C3 -32.2(5) . . . . ?
N5 Ru2 Se2 C3 -116.8(5) . . . . ?
P4 Ru2 Se2 C3 150.4(4) . . . . ?
P3 Ru2 Se2 C3 59.8(4) . . . . ?
N4 Ru2 Se2 Se1 151(5) . . . . ?
N6 Ru2 Se2 Se1 66.5(3) . . . . ?
N5 Ru2 Se2 Se1 -18.1(3) . . . . ?
P4 Ru2 Se2 Se1 -110.84(10) . . . . ?
P3 Ru2 Se2 Se1 158.55(9) . . . . ?
